data_4026615
loop_
_publ_author_name
'Prem N. Basa'
'Arundhati Bhowmick'
'Mariah M. Schulz'
'Andrew G. Sykes'

_publ_section_title
;
 Site-Selective Imination of an Anthracenone Sensor: Selective
 Fluorescence Detection of Barium(II)
;
_journal_name_full 'Journal of Organic Chemistry'
_journal_page_first 7866
_journal_page_last 7871
_journal_paper_doi 10.1021/jo2013143
_journal_volume 76
_journal_year 2011
_chemical_formula_moiety '2(C28 H26 N2 O8), H12 O6 Zn, 2(Cl O4), 2(C H3 O)'
_chemical_formula_sum 'C58 H70 Cl2 N4 O32 Zn'
_chemical_formula_weight 1471.47
_chemical_name_common '[AQ-PNA-Zn(H2O)6](ClO4)2.MeOH'
_chemical_name_systematic
;
 ?
;
_space_group_IT_number 2
_symmetry_cell_setting triclinic
_symmetry_space_group_name_Hall '-P 1'
_symmetry_space_group_name_H-M 'P -1'
_atom_sites_solution_hydrogens geom
_atom_sites_solution_primary direct
_atom_sites_solution_secondary difmap
_audit_creation_method SHELXL-97
_cell_angle_alpha 95.9600(10)
_cell_angle_beta 105.1590(10)
_cell_angle_gamma 107.3330(10)
_cell_formula_units_Z 1
_cell_length_a 9.3014(8)
_cell_length_b 13.5621(12)
_cell_length_c 14.1567(12)
_cell_measurement_reflns_used 7979
_cell_measurement_temperature 100(2)
_cell_measurement_theta_max 25.23
_cell_measurement_theta_min 2.27
_cell_volume 1613.1(2)
_computing_cell_refinement 'Bruker SAINT (Bruker, 2006)'
_computing_data_collection 'Bruker APEXII (Bruker, 2006)'
_computing_data_reduction 'Bruker SAINT (Bruker, 2006)'
_computing_molecular_graphics 'Ortep-3(Farrugia, 1997)'
_computing_publication_material 'WinGX(Farrugia, 1999)'
_computing_structure_refinement 'SHELXL-97 (Sheldrick, 1997a)'
_computing_structure_solution SIR92
_diffrn_ambient_temperature 100(2)
_diffrn_measured_fraction_theta_full 0.998
_diffrn_measured_fraction_theta_max 0.998
_diffrn_measurement_device_type 'CCD area detector'
_diffrn_measurement_method 'phi and omega scans'
_diffrn_radiation_monochromator graphite
_diffrn_radiation_source 'fine-focus sealed tube'
_diffrn_radiation_type MoK\a
_diffrn_radiation_wavelength 0.71073
_diffrn_reflns_av_R_equivalents 0.0315
_diffrn_reflns_av_sigmaI/netI 0.0380
_diffrn_reflns_limit_h_max 11
_diffrn_reflns_limit_h_min -11
_diffrn_reflns_limit_k_max 16
_diffrn_reflns_limit_k_min -16
_diffrn_reflns_limit_l_max 16
_diffrn_reflns_limit_l_min -16
_diffrn_reflns_number 15911
_diffrn_reflns_theta_full 25.00
_diffrn_reflns_theta_max 25.00
_diffrn_reflns_theta_min 1.98
_diffrn_standards_decay_% 0
_diffrn_standards_interval_count 0
_diffrn_standards_interval_time 0
_diffrn_standards_number 0
_exptl_absorpt_coefficient_mu 0.561
_exptl_absorpt_correction_T_max 0.8543
_exptl_absorpt_correction_T_min 0.7707
_exptl_absorpt_correction_type multi-scan
_exptl_absorpt_process_details SADABS
_exptl_crystal_colour yellow
_exptl_crystal_density_diffrn 1.517
_exptl_crystal_description block
_exptl_crystal_F_000 766
_exptl_crystal_size_max 0.49
_exptl_crystal_size_mid 0.44
_exptl_crystal_size_min 0.29
_refine_diff_density_max 1.465
_refine_diff_density_min -0.396
_refine_diff_density_rms 0.071
_refine_ls_extinction_method none
_refine_ls_goodness_of_fit_ref 1.050
_refine_ls_hydrogen_treatment mixed
_refine_ls_matrix_type full
_refine_ls_number_parameters 464
_refine_ls_number_reflns 5663
_refine_ls_number_restraints 1
_refine_ls_restrained_S_all 1.051
_refine_ls_R_factor_all 0.0614
_refine_ls_R_factor_gt 0.0478
_refine_ls_shift/su_max 0.001
_refine_ls_shift/su_mean 0.000
_refine_ls_structure_factor_coef Fsqd
_refine_ls_weighting_details 'calc w=1/[\s^2^(Fo^2^)+(0.0682P)^2^+2.0042P] where P=(Fo^2^+2Fc^2^)/3'
_refine_ls_weighting_scheme calc
_refine_ls_wR_factor_gt 0.1279
_refine_ls_wR_factor_ref 0.1365
_reflns_number_gt 4562
_reflns_number_total 5663
_reflns_threshold_expression >2sigma(I)
_cod_data_source_file jo2013143_si_001_4.cif
_cod_data_source_block 10058
_cod_database_code 4026615

loop_
_symmetry_equiv_pos_as_xyz
'x, y, z'
'-x, -y, -z'

loop_
_atom_site_label
_atom_site_type_symbol
_atom_site_fract_x
_atom_site_fract_y
_atom_site_fract_z
_atom_site_U_iso_or_equiv
_atom_site_adp_type
_atom_site_occupancy
_atom_site_symmetry_multiplicity
_atom_site_calc_flag
_atom_site_refinement_flags
_atom_site_disorder_assembly
_atom_site_disorder_group
C1 C -0.0091(4) 0.3289(2) 0.2451(2) 0.0232(7) Uani 1 1 d . . .
C2 C -0.0252(4) 0.4278(2) 0.2556(2) 0.0259(7) Uani 1 1 d . . .
H2 H -0.0029 0.4716 0.2093 0.031 Uiso 1 1 calc R . .
C3 C -0.0737(4) 0.4624(2) 0.3335(2) 0.0258(7) Uani 1 1 d . . .
H3 H -0.0861 0.5295 0.3394 0.031 Uiso 1 1 calc R . .
C4 C -0.1042(4) 0.4011(2) 0.4028(2) 0.0239(7) Uani 1 1 d . . .
H4 H -0.1410 0.4248 0.4544 0.029 Uiso 1 1 calc R . .
C5 C -0.0806(3) 0.3045(2) 0.3963(2) 0.0209(6) Uani 1 1 d . . .
C6 C -0.0331(3) 0.2667(2) 0.3171(2) 0.0210(6) Uani 1 1 d . . .
C7 C -0.0901(4) 0.2410(2) 0.4754(2) 0.0232(7) Uani 1 1 d . . .
C8 C 0.0257(4) 0.1840(2) 0.4948(2) 0.0240(7) Uani 1 1 d . . .
C9 C 0.0879(4) 0.1691(3) 0.5903(3) 0.0306(8) Uani 1 1 d . . .
H9 H 0.0562 0.1943 0.6439 0.037 Uiso 1 1 calc R . .
C10 C 0.1963(4) 0.1173(3) 0.6066(3) 0.0353(8) Uani 1 1 d . . .
H10 H 0.2434 0.1103 0.6725 0.042 Uiso 1 1 calc R . .
C11 C 0.2379(4) 0.0751(3) 0.5283(3) 0.0313(8) Uani 1 1 d . . .
H11 H 0.3127 0.0395 0.5412 0.038 Uiso 1 1 calc R . .
C12 C 0.1706(4) 0.0847(2) 0.4311(3) 0.0261(7) Uani 1 1 d . . .
C13 C 0.0675(4) 0.1436(2) 0.4138(2) 0.0228(7) Uani 1 1 d . . .
C14 C -0.0028(4) 0.1649(2) 0.3148(2) 0.0215(7) Uani 1 1 d . . .
C15 C -0.3037(4) 0.2729(2) 0.5232(2) 0.0255(7) Uani 1 1 d . . .
C16 C -0.4172(4) 0.2679(3) 0.4337(2) 0.0270(7) Uani 1 1 d . . .
H16 H -0.4136 0.2352 0.3721 0.032 Uiso 1 1 calc R . .
C17 C -0.5342(4) 0.3106(2) 0.4351(2) 0.0263(7) Uani 1 1 d . . .
H17 H -0.6100 0.3092 0.3747 0.032 Uiso 1 1 calc R . .
C18 C -0.5390(4) 0.3556(2) 0.5266(3) 0.0286(7) Uani 1 1 d . . .
C19 C -0.4353(4) 0.3555(3) 0.6157(3) 0.0295(8) Uani 1 1 d . . .
H19 H -0.4445 0.3836 0.6772 0.035 Uiso 1 1 calc R . .
C20 C -0.3170(4) 0.3137(3) 0.6139(3) 0.0291(7) Uani 1 1 d . . .
H20 H -0.2445 0.3128 0.6748 0.035 Uiso 1 1 calc R . .
C21 C 0.1044(4) 0.3546(3) 0.1098(3) 0.0324(8) Uani 1 1 d . . .
H21A H 0.0596 0.4122 0.1035 0.039 Uiso 1 1 calc R . .
H21B H 0.0806 0.3142 0.0419 0.039 Uiso 1 1 calc R . .
C22 C 0.2801(4) 0.4006(3) 0.1574(3) 0.0345(8) Uani 1 1 d . . .
H22A H 0.3258 0.4578 0.1245 0.041 Uiso 1 1 calc R . .
H22B H 0.3052 0.4305 0.2290 0.041 Uiso 1 1 calc R . .
C23 C 0.5131(4) 0.3546(3) 0.1666(3) 0.0341(8) Uani 1 1 d . . .
H23A H 0.5666 0.3802 0.2392 0.041 Uiso 1 1 calc R . .
H23B H 0.5452 0.4136 0.1322 0.041 Uiso 1 1 calc R . .
C24 C 0.5596(4) 0.2652(3) 0.1299(3) 0.0325(8) Uani 1 1 d . . .
H24A H 0.4927 0.2321 0.0603 0.039 Uiso 1 1 calc R . .
H24B H 0.6713 0.2916 0.1307 0.039 Uiso 1 1 calc R . .
C25 C 0.5609(4) 0.0954(3) 0.1535(3) 0.0319(8) Uani 1 1 d . . .
H25A H 0.6717 0.1100 0.1535 0.038 Uiso 1 1 calc R . .
H25B H 0.4904 0.0669 0.0839 0.038 Uiso 1 1 calc R . .
C26 C 0.5211(4) 0.0174(3) 0.2180(3) 0.0345(8) Uani 1 1 d . . .
H26A H 0.5443 -0.0467 0.1971 0.041 Uiso 1 1 calc R . .
H26B H 0.5849 0.0481 0.2886 0.041 Uiso 1 1 calc R . .
C27 C 0.3023(4) -0.0751(3) 0.2713(3) 0.0340(8) Uani 1 1 d . . .
H27A H 0.3667 -0.1216 0.2841 0.041 Uiso 1 1 calc R . .
H27B H 0.1912 -0.1205 0.2370 0.041 Uiso 1 1 calc R . .
C28 C 0.3118(4) -0.0151(3) 0.3693(3) 0.0324(8) Uani 1 1 d . . .
H28A H 0.2843 -0.0645 0.4138 0.039 Uiso 1 1 calc R . .
H28B H 0.4208 0.0345 0.4024 0.039 Uiso 1 1 calc R . .
N1 N -0.6556(3) 0.4077(2) 0.5290(3) 0.0366(7) Uani 1 1 d . . .
N2 N -0.1813(3) 0.2306(2) 0.5305(2) 0.0265(6) Uani 1 1 d . . .
O1 O 0.0396(3) 0.0763(2) -0.1182(2) 0.0285(6) Uani 1 1 d . . .
O2 O 0.1423(3) -0.0870(2) -0.0254(2) 0.0281(5) Uani 1 1 d . . .
O3 O 0.1891(3) 0.1052(2) 0.1094(2) 0.0312(6) Uani 1 1 d . . .
O5 O 0.5678(4) 0.2807(4) 0.8287(2) 0.0851(12) Uani 1 1 d . . .
O6 O 0.7432(5) 0.2400(3) 0.9470(3) 0.0814(12) Uani 1 1 d . . .
O7 O 0.8314(5) 0.3725(3) 0.8612(3) 0.0974(16) Uani 1 1 d . . .
O8 O 0.7140(6) 0.3986(2) 0.9820(2) 0.0849(13) Uani 1 1 d . . .
O9 O -0.7251(3) 0.4274(2) 0.4499(2) 0.0459(7) Uani 1 1 d . . .
O10 O -0.6756(3) 0.4312(2) 0.6088(2) 0.0505(7) Uani 1 1 d . . .
O11 O -0.0341(3) 0.10402(17) 0.23617(16) 0.0280(5) Uani 1 1 d . . .
O12 O 0.2027(3) 0.04188(17) 0.35066(17) 0.0283(5) Uani 1 1 d . . .
O13 O 0.3564(3) -0.00851(19) 0.20730(18) 0.0327(6) Uani 1 1 d . . .
O14 O 0.5405(3) 0.18944(18) 0.19211(17) 0.0301(5) Uani 1 1 d . . .
O15 O 0.3449(3) 0.31841(18) 0.14664(19) 0.0342(6) Uani 1 1 d . . .
O16 O 0.0316(3) 0.28637(17) 0.16773(16) 0.0279(5) Uani 1 1 d . . .
Zn1 Zn 0.0000 0.0000 0.0000 0.02137(16) Uani 1 2 d S . .
Cl1 Cl 0.71808(12) 0.32379(7) 0.90562(6) 0.0375(2) Uani 1 1 d . . .
O4 O 0.2802(4) 0.2410(3) 0.8651(3) 0.0674(9) Uani 1 1 d D A 1
C29 C 0.2457(12) 0.3492(4) 0.8663(6) 0.168(5) Uani 1 1 d D A 1
H29A H 0.3057 0.3961 0.9312 0.253 Uiso 1 1 calc R A 1
H29B H 0.1323 0.3354 0.8549 0.253 Uiso 1 1 calc R A 1
H29C H 0.2777 0.3827 0.8134 0.253 Uiso 1 1 calc R A 1
H1A H 0.024(6) 0.041(4) -0.161(4) 0.067(19) Uiso 1 1 d . . .
H1B H 0.140(6) 0.129(4) -0.115(4) 0.075(16) Uiso 1 1 d . . .
H2A H 0.176(6) -0.120(4) 0.015(4) 0.055(15) Uiso 1 1 d . . .
H2B H 0.101(5) -0.120(3) -0.074(4) 0.041(14) Uiso 1 1 d . . .
H3A H 0.224(5) 0.159(4) 0.116(3) 0.041(14) Uiso 1 1 d . . .
H3B H 0.241(5) 0.069(3) 0.147(3) 0.051(13) Uiso 1 1 d . . .

loop_
_atom_site_aniso_label
_atom_site_aniso_U_11
_atom_site_aniso_U_22
_atom_site_aniso_U_33
_atom_site_aniso_U_23
_atom_site_aniso_U_13
_atom_site_aniso_U_12
C1 0.0227(16) 0.0259(17) 0.0229(16) 0.0031(13) 0.0082(13) 0.0105(13)
C2 0.0276(17) 0.0238(16) 0.0272(17) 0.0079(14) 0.0105(14) 0.0076(14)
C3 0.0269(17) 0.0201(16) 0.0311(18) 0.0034(13) 0.0098(14) 0.0086(13)
C4 0.0213(16) 0.0251(16) 0.0254(17) 0.0001(13) 0.0096(13) 0.0079(13)
C5 0.0188(15) 0.0242(16) 0.0211(16) 0.0041(13) 0.0081(13) 0.0076(13)
C6 0.0176(15) 0.0224(16) 0.0229(16) 0.0027(13) 0.0076(13) 0.0063(12)
C7 0.0257(17) 0.0205(15) 0.0213(16) 0.0001(13) 0.0076(14) 0.0059(13)
C8 0.0223(16) 0.0237(16) 0.0263(17) 0.0054(13) 0.0096(14) 0.0062(13)
C9 0.0362(19) 0.0344(19) 0.0263(18) 0.0092(15) 0.0136(15) 0.0146(16)
C10 0.040(2) 0.041(2) 0.0274(19) 0.0126(16) 0.0089(16) 0.0167(17)
C11 0.0333(19) 0.0340(19) 0.035(2) 0.0135(16) 0.0129(16) 0.0185(16)
C12 0.0274(17) 0.0235(16) 0.0318(18) 0.0084(14) 0.0136(15) 0.0096(14)
C13 0.0228(16) 0.0216(16) 0.0263(17) 0.0066(13) 0.0108(14) 0.0073(13)
C14 0.0197(15) 0.0232(16) 0.0255(17) 0.0055(13) 0.0111(13) 0.0089(13)
C15 0.0299(18) 0.0230(16) 0.0272(18) 0.0072(13) 0.0156(15) 0.0074(14)
C16 0.0293(18) 0.0261(17) 0.0263(18) 0.0029(14) 0.0142(15) 0.0061(14)
C17 0.0228(17) 0.0253(17) 0.0276(18) 0.0065(14) 0.0086(14) 0.0026(13)
C18 0.0263(17) 0.0213(16) 0.041(2) 0.0071(14) 0.0163(16) 0.0069(14)
C19 0.0350(19) 0.0248(17) 0.0325(19) 0.0025(14) 0.0202(16) 0.0079(15)
C20 0.0324(19) 0.0304(18) 0.0251(17) 0.0063(14) 0.0127(15) 0.0081(15)
C21 0.041(2) 0.038(2) 0.0283(18) 0.0145(15) 0.0200(16) 0.0183(17)
C22 0.043(2) 0.0237(17) 0.043(2) 0.0104(16) 0.0204(18) 0.0118(16)
C23 0.0264(18) 0.0324(19) 0.039(2) 0.0101(16) 0.0107(16) 0.0020(15)
C24 0.0257(18) 0.041(2) 0.0314(19) 0.0128(16) 0.0115(15) 0.0084(15)
C25 0.0268(18) 0.043(2) 0.0309(19) 0.0035(16) 0.0138(15) 0.0153(16)
C26 0.0316(19) 0.042(2) 0.038(2) 0.0087(17) 0.0127(16) 0.0226(16)
C27 0.039(2) 0.0310(19) 0.044(2) 0.0141(16) 0.0188(17) 0.0215(16)
C28 0.0346(19) 0.0341(19) 0.042(2) 0.0183(16) 0.0170(17) 0.0229(16)
N1 0.0284(16) 0.0226(15) 0.060(2) 0.0039(15) 0.0189(16) 0.0071(13)
N2 0.0297(15) 0.0306(15) 0.0238(14) 0.0064(12) 0.0132(12) 0.0122(12)
O1 0.0341(14) 0.0250(13) 0.0289(14) 0.0037(11) 0.0143(11) 0.0101(11)
O2 0.0301(13) 0.0349(14) 0.0219(14) 0.0010(13) 0.0062(11) 0.0176(12)
O3 0.0284(13) 0.0210(14) 0.0367(15) 0.0009(12) 0.0010(11) 0.0072(12)
O5 0.057(2) 0.153(4) 0.0433(19) 0.009(2) 0.0070(17) 0.043(2)
O6 0.129(3) 0.073(2) 0.075(2) 0.033(2) 0.036(2) 0.072(2)
O7 0.102(3) 0.101(3) 0.048(2) -0.0090(19) 0.045(2) -0.036(2)
O8 0.177(4) 0.0430(18) 0.051(2) 0.0095(15) 0.062(2) 0.037(2)
O9 0.0301(14) 0.0388(15) 0.0639(19) 0.0074(14) 0.0042(14) 0.0148(12)
O10 0.0559(18) 0.0461(17) 0.067(2) 0.0097(15) 0.0363(16) 0.0272(14)
O11 0.0335(13) 0.0289(12) 0.0248(12) 0.0015(10) 0.0093(10) 0.0161(10)
O12 0.0336(13) 0.0298(12) 0.0313(13) 0.0104(10) 0.0148(11) 0.0194(10)
O13 0.0318(13) 0.0382(14) 0.0412(14) 0.0174(11) 0.0182(11) 0.0211(11)
O14 0.0314(13) 0.0356(13) 0.0257(12) 0.0072(10) 0.0118(10) 0.0116(11)
O15 0.0278(13) 0.0247(12) 0.0491(16) 0.0075(11) 0.0124(11) 0.0067(10)
O16 0.0375(13) 0.0296(12) 0.0253(12) 0.0083(10) 0.0171(11) 0.0164(10)
Zn1 0.0201(3) 0.0208(3) 0.0226(3) -0.0003(2) 0.0065(2) 0.0076(2)
Cl1 0.0533(6) 0.0320(5) 0.0291(5) 0.0107(4) 0.0136(4) 0.0148(4)
O4 0.065(2) 0.059(2) 0.063(2) 0.0179(17) 0.0203(17) -0.0039(17)
C29 0.298(12) 0.030(3) 0.159(7) -0.037(4) 0.172(8) -0.041(5)

loop_
_atom_type_symbol
_atom_type_description
_atom_type_scat_dispersion_real
_atom_type_scat_dispersion_imag
_atom_type_scat_source
C C 0.0033 0.0016 'International Tables Vol C Tables 4.2.6.8 and 6.1.1.4'
H H 0.0000 0.0000 'International Tables Vol C Tables 4.2.6.8 and 6.1.1.4'
N N 0.0061 0.0033 'International Tables Vol C Tables 4.2.6.8 and 6.1.1.4'
O O 0.0106 0.0060 'International Tables Vol C Tables 4.2.6.8 and 6.1.1.4'
Zn Zn 0.2839 1.4301 'International Tables Vol C Tables 4.2.6.8 and 6.1.1.4'
Cl Cl 0.1484 0.1585 'International Tables Vol C Tables 4.2.6.8 and 6.1.1.4'

loop_
_geom_angle_atom_site_label_1
_geom_angle_atom_site_label_2
_geom_angle_atom_site_label_3
_geom_angle
_geom_angle_site_symmetry_1
_geom_angle_site_symmetry_3
O16 C1 C2 123.8(3) . .
O16 C1 C6 116.3(3) . .
C2 C1 C6 119.9(3) . .
C3 C2 C1 119.9(3) . .
C3 C2 H2 120.0 . .
C1 C2 H2 120.0 . .
C4 C3 C2 121.3(3) . .
C4 C3 H3 119.4 . .
C2 C3 H3 119.4 . .
C3 C4 C5 119.4(3) . .
C3 C4 H4 120.3 . .
C5 C4 H4 120.3 . .
C4 C5 C6 120.6(3) . .
C4 C5 C7 122.3(3) . .
C6 C5 C7 116.9(3) . .
C1 C6 C5 118.8(3) . .
C1 C6 C14 122.1(3) . .
C5 C6 C14 119.0(3) . .
N2 C7 C5 129.1(3) . .
N2 C7 C8 115.8(3) . .
C5 C7 C8 115.1(3) . .
C9 C8 C13 121.0(3) . .
C9 C8 C7 120.3(3) . .
C13 C8 C7 118.8(3) . .
C10 C9 C8 119.1(3) . .
C10 C9 H9 120.4 . .
C8 C9 H9 120.4 . .
C9 C10 C11 121.3(3) . .
C9 C10 H10 119.4 . .
C11 C10 H10 119.4 . .
C10 C11 C12 120.3(3) . .
C10 C11 H11 119.9 . .
C12 C11 H11 119.9 . .
O12 C12 C11 123.0(3) . .
O12 C12 C13 117.7(3) . .
C11 C12 C13 119.3(3) . .
C12 C13 C8 118.8(3) . .
C12 C13 C14 124.0(3) . .
C8 C13 C14 117.1(3) . .
O11 C14 C13 123.2(3) . .
O11 C14 C6 121.8(3) . .
C13 C14 C6 115.1(3) . .
C20 C15 C16 119.7(3) . .
C20 C15 N2 115.5(3) . .
C16 C15 N2 124.6(3) . .
C17 C16 C15 119.9(3) . .
C17 C16 H16 120.1 . .
C15 C16 H16 120.1 . .
C16 C17 C18 118.8(3) . .
C16 C17 H17 120.6 . .
C18 C17 H17 120.6 . .
C19 C18 C17 122.3(3) . .
C19 C18 N1 118.2(3) . .
C17 C18 N1 119.5(3) . .
C18 C19 C20 118.7(3) . .
C18 C19 H19 120.7 . .
C20 C19 H19 120.7 . .
C19 C20 C15 120.4(3) . .
C19 C20 H20 119.8 . .
C15 C20 H20 119.8 . .
O16 C21 C22 111.1(3) . .
O16 C21 H21A 109.4 . .
C22 C21 H21A 109.4 . .
O16 C21 H21B 109.4 . .
C22 C21 H21B 109.4 . .
H21A C21 H21B 108.0 . .
O15 C22 C21 108.1(3) . .
O15 C22 H22A 110.1 . .
C21 C22 H22A 110.1 . .
O15 C22 H22B 110.1 . .
C21 C22 H22B 110.1 . .
H22A C22 H22B 108.4 . .
O15 C23 C24 108.5(3) . .
O15 C23 H23A 110.0 . .
C24 C23 H23A 110.0 . .
O15 C23 H23B 110.0 . .
C24 C23 H23B 110.0 . .
H23A C23 H23B 108.4 . .
O14 C24 C23 109.6(3) . .
O14 C24 H24A 109.8 . .
C23 C24 H24A 109.8 . .
O14 C24 H24B 109.8 . .
C23 C24 H24B 109.8 . .
H24A C24 H24B 108.2 . .
O14 C25 C26 108.1(3) . .
O14 C25 H25A 110.1 . .
C26 C25 H25A 110.1 . .
O14 C25 H25B 110.1 . .
C26 C25 H25B 110.1 . .
H25A C25 H25B 108.4 . .
O13 C26 C25 107.6(3) . .
O13 C26 H26A 110.2 . .
C25 C26 H26A 110.2 . .
O13 C26 H26B 110.2 . .
C25 C26 H26B 110.2 . .
H26A C26 H26B 108.5 . .
O13 C27 C28 113.1(3) . .
O13 C27 H27A 109.0 . .
C28 C27 H27A 109.0 . .
O13 C27 H27B 109.0 . .
C28 C27 H27B 109.0 . .
H27A C27 H27B 107.8 . .
O12 C28 C27 108.5(3) . .
O12 C28 H28A 110.0 . .
C27 C28 H28A 110.0 . .
O12 C28 H28B 110.0 . .
C27 C28 H28B 110.0 . .
H28A C28 H28B 108.4 . .
O10 N1 O9 124.0(3) . .
O10 N1 C18 118.3(3) . .
O9 N1 C18 117.7(3) . .
C7 N2 C15 126.1(3) . .
Zn1 O1 H1A 112(4) . .
Zn1 O1 H1B 124(3) . .
H1A O1 H1B 102(5) . .
Zn1 O2 H2A 122(3) . .
Zn1 O2 H2B 106(4) . .
H2A O2 H2B 111(5) . .
Zn1 O3 H3A 131(4) . .
Zn1 O3 H3B 108(3) . .
H3A O3 H3B 119(5) . .
C12 O12 C28 117.3(3) . .
C27 O13 C26 114.6(3) . .
C25 O14 C24 112.5(3) . .
C22 O15 C23 114.3(3) . .
C1 O16 C21 119.2(2) . .
O3 Zn1 O3 180.0(2) . 2
O3 Zn1 O2 89.80(11) . .
O3 Zn1 O2 90.20(11) 2 .
O3 Zn1 O2 90.20(11) . 2
O3 Zn1 O2 89.80(11) 2 2
O2 Zn1 O2 180.0(2) . 2
O3 Zn1 O1 83.83(12) . 2
O3 Zn1 O1 96.17(12) 2 2
O2 Zn1 O1 90.48(10) . 2
O2 Zn1 O1 89.52(10) 2 2
O3 Zn1 O1 96.17(12) . .
O3 Zn1 O1 83.83(12) 2 .
O2 Zn1 O1 89.52(10) . .
O2 Zn1 O1 90.48(10) 2 .
O1 Zn1 O1 180.00(13) 2 .
O6 Cl1 O7 114.4(3) . .
O6 Cl1 O8 108.0(2) . .
O7 Cl1 O8 109.8(2) . .
O6 Cl1 O5 105.9(3) . .
O7 Cl1 O5 107.6(2) . .
O8 Cl1 O5 111.2(3) . .

loop_
_geom_bond_atom_site_label_1
_geom_bond_atom_site_label_2
_geom_bond_distance
_geom_bond_site_symmetry_2
C1 O16 1.376(4) .
C1 C2 1.390(4) .
C1 C6 1.409(4) .
C2 C3 1.386(4) .
C2 H2 0.9500 .
C3 C4 1.381(4) .
C3 H3 0.9500 .
C4 C5 1.390(4) .
C4 H4 0.9500 .
C5 C6 1.410(4) .
C5 C7 1.486(4) .
C6 C14 1.488(4) .
C7 N2 1.283(4) .
C7 C8 1.489(4) .
C8 C9 1.387(5) .
C8 C13 1.412(4) .
C9 C10 1.377(5) .
C9 H9 0.9500 .
C10 C11 1.389(5) .
C10 H10 0.9500 .
C11 C12 1.392(5) .
C11 H11 0.9500 .
C12 O12 1.367(4) .
C12 C13 1.411(4) .
C13 C14 1.481(4) .
C14 O11 1.226(4) .
C15 C20 1.395(4) .
C15 C16 1.402(5) .
C15 N2 1.406(4) .
C16 C17 1.380(5) .
C16 H16 0.9500 .
C17 C18 1.390(5) .
C17 H17 0.9500 .
C18 C19 1.373(5) .
C18 N1 1.466(4) .
C19 C20 1.384(5) .
C19 H19 0.9500 .
C20 H20 0.9500 .
C21 O16 1.436(4) .
C21 C22 1.497(5) .
C21 H21A 0.9900 .
C21 H21B 0.9900 .
C22 O15 1.430(4) .
C22 H22A 0.9900 .
C22 H22B 0.9900 .
C23 O15 1.432(4) .
C23 C24 1.492(5) .
C23 H23A 0.9900 .
C23 H23B 0.9900 .
C24 O14 1.423(4) .
C24 H24A 0.9900 .
C24 H24B 0.9900 .
C25 O14 1.420(4) .
C25 C26 1.495(5) .
C25 H25A 0.9900 .
C25 H25B 0.9900 .
C26 O13 1.429(4) .
C26 H26A 0.9900 .
C26 H26B 0.9900 .
C27 O13 1.424(4) .
C27 C28 1.501(5) .
C27 H27A 0.9900 .
C27 H27B 0.9900 .
C28 O12 1.438(4) .
C28 H28A 0.9900 .
C28 H28B 0.9900 .
N1 O10 1.217(4) .
N1 O9 1.237(4) .
O1 Zn1 2.112(2) .
O1 H1A 0.69(5) .
O1 H1B 0.98(6) .
O2 Zn1 2.089(2) .
O2 H2A 0.82(5) .
O2 H2B 0.72(5) .
O3 Zn1 2.037(3) .
O3 H3A 0.69(4) .
O3 H3B 0.91(5) .
O5 Cl1 1.438(3) .
O6 Cl1 1.383(3) .
O7 Cl1 1.400(3) .
O8 Cl1 1.419(3) .
Zn1 O3 2.037(3) 2
Zn1 O2 2.089(2) 2
Zn1 O1 2.112(2) 2
O4 C29 1.593(8) .
C29 H29A 0.9800 .
C29 H29B 0.9800 .
C29 H29C 0.9800 .
